data_2233791
loop_
_publ_author_name
'Harms, Klaus'
'Abaee, M. Saeed'
'Mojtahedi, Mohammad M.'
'Mesbah, A. Wahid'

_publ_section_title
;
 <i>rac</i>-3-[(Anilino)(naphthalen-2-yl)methyl]thian-4-one
;
_journal_coeditor_code FJ2509
_journal_issue 3
_journal_name_full 'Acta Crystallographica Section E'
_journal_page_first o749
_journal_paper_doi 10.1107/S1600536812005983
_journal_volume 68
_journal_year 2012
_chemical_formula_iupac 'C22 H21 N O S'
_chemical_formula_moiety 'C22 H21 N O S'
_chemical_formula_sum 'C22 H21 N O S'
_chemical_formula_weight 347.46
_chemical_name_systematic
;
<i>rac</i>-3-[(Anilino)(naphthalen-2-yl)methyl]thian-4-one
;
_space_group_IT_number 14
_symmetry_cell_setting monoclinic
_symmetry_space_group_name_Hall '-P 2yn'
_symmetry_space_group_name_H-M 'P 1 21/n 1'
_atom_sites_solution_hydrogens geom
_atom_sites_solution_primary direct
_atom_sites_solution_secondary difmap
_audit_creation_method SHELXL97
_cell_angle_alpha 90.00
_cell_angle_beta 97.141(8)
_cell_angle_gamma 90.00
_cell_formula_units_Z 4
_cell_length_a 10.8049(10)
_cell_length_b 10.5497(15)
_cell_length_c 16.4936(16)
_cell_measurement_reflns_used 7999
_cell_measurement_temperature 193(2)
_cell_measurement_theta_max 25.97
_cell_measurement_theta_min 2.31
_cell_volume 1865.5(4)
_computing_cell_refinement 'CELL (Stoe & Cie, 1994)'
_computing_data_collection 'EXPOSE (Stoe & Cie, 1994)'
_computing_data_reduction 'X-RED32 (Stoe & Cie, 2006)'
_computing_molecular_graphics 'DIAMOND (Brandenburg, 2007)'
_computing_publication_material
;
publCIF (Westrip, 2010), PLATON (Spek, 2009), and WinGX
(Farrugia, 1999)
;
_computing_structure_refinement 'SHELXL97 (Sheldrick, 2008)'
_computing_structure_solution 'SIR92 (Altomare <i>et al.</i>, 1994)'
_diffrn_ambient_temperature 193(2)
_diffrn_detector_area_resol_mean 6.67
_diffrn_measured_fraction_theta_full 0.949
_diffrn_measured_fraction_theta_max 0.940
_diffrn_measurement_device '1-circle goniometer'
_diffrn_measurement_device_type 'Stoe IPDS I'
_diffrn_measurement_method 'rotation method'
_diffrn_radiation_monochromator graphite
_diffrn_radiation_source 'fine-focus sealed tube'
_diffrn_radiation_type MoK\a
_diffrn_radiation_wavelength 0.71073
_diffrn_reflns_av_R_equivalents 0.0441
_diffrn_reflns_av_sigmaI/netI 0.0586
_diffrn_reflns_limit_h_max 12
_diffrn_reflns_limit_h_min -13
_diffrn_reflns_limit_k_max 12
_diffrn_reflns_limit_k_min -12
_diffrn_reflns_limit_l_max 19
_diffrn_reflns_limit_l_min -19
_diffrn_reflns_number 13547
_diffrn_reflns_theta_full 25.00
_diffrn_reflns_theta_max 25.44
_diffrn_reflns_theta_min 2.14
_exptl_absorpt_coefficient_mu 0.182
_exptl_absorpt_correction_T_max 0.9597
_exptl_absorpt_correction_T_min 0.9421
_exptl_absorpt_correction_type integration
_exptl_absorpt_process_details '[X-AREA and X-RED32 (Stoe & Cie, 2006)]'
_exptl_crystal_colour colourless
_exptl_crystal_density_diffrn 1.237
_exptl_crystal_density_method 'not measured'
_exptl_crystal_description nugget
_exptl_crystal_F_000 736
_exptl_crystal_size_max 0.45
_exptl_crystal_size_mid 0.45
_exptl_crystal_size_min 0.36
_refine_diff_density_max 0.231
_refine_diff_density_min -0.368
_refine_ls_extinction_method none
_refine_ls_goodness_of_fit_ref 0.785
_refine_ls_hydrogen_treatment mixed
_refine_ls_matrix_type full
_refine_ls_number_parameters 230
_refine_ls_number_reflns 3244
_refine_ls_number_restraints 0
_refine_ls_restrained_S_all 0.785
_refine_ls_R_factor_all 0.0573
_refine_ls_R_factor_gt 0.0327
_refine_ls_shift/su_max 0.000
_refine_ls_shift/su_mean 0.000
_refine_ls_structure_factor_coef Fsqd
_refine_ls_weighting_details 'calc w = 1/[\s^2^(Fo^2^)+(0.0399P)^2^+0.0000P] where P=(Fo^2^+2Fc^2^)/3'
_refine_ls_weighting_scheme calc
_refine_ls_wR_factor_gt 0.0702
_refine_ls_wR_factor_ref 0.0743
_reflns_number_gt 1939
_reflns_number_total 3244
_reflns_threshold_expression I>2\s(I)
_cod_data_source_file fj2509.cif
_cod_data_source_block I
_cod_original_sg_symbol_H-M 'P 21/n'
_cod_database_code 2233791
_cod_database_fobs_code 2233791

loop_
_symmetry_equiv_pos_as_xyz
'x, y, z'
'-x+1/2, y+1/2, -z+1/2'
'-x, -y, -z'
'x-1/2, -y-1/2, z-1/2'

loop_
_atom_site_type_symbol
_atom_site_label
_atom_site_fract_x
_atom_site_fract_y
_atom_site_fract_z
_atom_site_U_iso_or_equiv
_atom_site_adp_type
_atom_site_calc_flag
_atom_site_refinement_flags
_atom_site_occupancy
_atom_site_symmetry_multiplicity
S S1 0.06564(5) 0.68462(6) 0.53056(4) 0.0733(2) Uani d . 1 1
O O1 0.38884(11) 0.55992(11) 0.42256(7) 0.0481(3) Uani d . 1 1
N N8 0.48932(11) 0.69693(12) 0.59618(8) 0.0318(3) Uani d . 1 1
H H8 0.5282(14) 0.6206(15) 0.5880(10) 0.033(4) Uiso d . 1 1
C C2 0.16654(16) 0.55096(17) 0.55576(14) 0.0568(6) Uani d . 1 1
H H2A 0.1584 0.5237 0.6123 0.068 Uiso calc R 1 1
H H2B 0.1386 0.4798 0.5188 0.068 Uiso calc R 1 1
C C3 0.30417(14) 0.57832(15) 0.54910(11) 0.0359(4) Uani d . 1 1
H H3 0.3517 0.4977 0.5611 0.043 Uiso calc R 1 1
C C4 0.32089(15) 0.61845(15) 0.46296(11) 0.0381(4) Uani d . 1 1
C C5 0.24585(19) 0.72936(18) 0.42754(13) 0.0579(6) Uani d . 1 1
H H5A 0.2618 0.7424 0.3703 0.070 Uiso calc R 1 1
H H5B 0.2728 0.8067 0.4588 0.070 Uiso calc R 1 1
C C6 0.1050(2) 0.7089(2) 0.42969(16) 0.0808(8) Uani d . 1 1
H H6A 0.0776 0.6344 0.3956 0.097 Uiso calc R 1 1
H H6B 0.0591 0.7838 0.4055 0.097 Uiso calc R 1 1
C C7 0.36003(13) 0.67883(14) 0.61120(10) 0.0301(4) Uani d . 1 1
H H7 0.3141 0.7603 0.5991 0.036 Uiso calc R 1 1
C C9 0.56671(14) 0.78247(14) 0.64329(10) 0.0306(4) Uani d . 1 1
C C10 0.52229(16) 0.89433(15) 0.67309(11) 0.0414(4) Uani d . 1 1
H H10 0.4354 0.9118 0.6656 0.050 Uiso calc R 1 1
C C11 0.60450(18) 0.98055(17) 0.71379(12) 0.0519(5) Uani d . 1 1
H H11 0.5731 1.0574 0.7333 0.062 Uiso calc R 1 1
C C12 0.73045(18) 0.95712(18) 0.72650(13) 0.0542(5) Uani d . 1 1
H H12 0.7860 1.0172 0.7541 0.065 Uiso calc R 1 1
C C13 0.77470(17) 0.84535(18) 0.69860(12) 0.0494(5) Uani d . 1 1
H H13 0.8615 0.8275 0.7078 0.059 Uiso calc R 1 1
C C14 0.69458(15) 0.75867(16) 0.65734(11) 0.0396(4) Uani d . 1 1
H H14 0.7268 0.6819 0.6383 0.047 Uiso calc R 1 1
C C15 0.34684(14) 0.64065(13) 0.69838(10) 0.0309(4) Uani d . 1 1
C C16 0.25886(15) 0.69614(14) 0.74005(11) 0.0362(4) Uani d . 1 1
H H16 0.2072 0.7609 0.7141 0.043 Uiso calc R 1 1
C C17 0.24295(15) 0.65944(15) 0.82070(11) 0.0358(4) Uani d . 1 1
C C18 0.14989(17) 0.71312(17) 0.86377(12) 0.0484(5) Uani d . 1 1
H H18 0.0965 0.7772 0.8386 0.058 Uiso calc R 1 1
C C19 0.1364(2) 0.67372(18) 0.94068(12) 0.0561(6) Uani d . 1 1
H H19 0.0730 0.7099 0.9685 0.067 Uiso calc R 1 1
C C20 0.21464(19) 0.58064(17) 0.97926(12) 0.0551(6) Uani d . 1 1
H H20 0.2039 0.5538 1.0329 0.066 Uiso calc R 1 1
C C21 0.30610(18) 0.52812(16) 0.94044(11) 0.0457(5) Uani d . 1 1
H H21 0.3597 0.4660 0.9677 0.055 Uiso calc R 1 1
C C22 0.32231(15) 0.56508(14) 0.85973(11) 0.0353(4) Uani d . 1 1
C C23 0.41391(15) 0.51076(15) 0.81611(11) 0.0385(4) Uani d . 1 1
H H23 0.4686 0.4481 0.8417 0.046 Uiso calc R 1 1
C C24 0.42500(14) 0.54655(14) 0.73845(11) 0.0354(4) Uani d . 1 1
H H24 0.4866 0.5076 0.7104 0.042 Uiso calc R 1 1

loop_
_atom_site_aniso_label
_atom_site_aniso_U_11
_atom_site_aniso_U_22
_atom_site_aniso_U_33
_atom_site_aniso_U_12
_atom_site_aniso_U_13
_atom_site_aniso_U_23
S1 0.0349(2) 0.0790(4) 0.1041(6) -0.0052(3) 0.0016(3) -0.0435(4)
O1 0.0546(7) 0.0537(7) 0.0350(8) 0.0127(6) 0.0011(7) -0.0116(6)
N8 0.0310(7) 0.0330(7) 0.0325(9) -0.0052(6) 0.0084(6) -0.0056(6)
C2 0.0460(11) 0.0515(11) 0.0727(16) -0.0199(9) 0.0067(11) -0.0201(10)
C3 0.0378(9) 0.0311(8) 0.0383(12) -0.0046(7) 0.0032(8) -0.0072(7)
C4 0.0410(9) 0.0359(9) 0.0348(12) -0.0004(8) -0.0054(9) -0.0129(8)
C5 0.0824(14) 0.0510(11) 0.0378(13) 0.0241(10) -0.0030(11) -0.0043(9)
C6 0.0664(14) 0.0796(16) 0.085(2) 0.0312(12) -0.0363(13) -0.0339(14)
C7 0.0305(8) 0.0311(8) 0.0293(10) -0.0030(7) 0.0062(7) -0.0028(7)
C9 0.0353(8) 0.0343(8) 0.0222(10) -0.0076(7) 0.0031(8) 0.0042(7)
C10 0.0392(9) 0.0390(9) 0.0449(13) -0.0053(8) 0.0005(9) -0.0058(8)
C11 0.0577(12) 0.0432(10) 0.0518(15) -0.0085(9) -0.0048(11) -0.0117(9)
C12 0.0549(12) 0.0532(12) 0.0490(15) -0.0191(10) -0.0154(10) -0.0005(10)
C13 0.0380(9) 0.0556(12) 0.0508(14) -0.0110(9) -0.0100(9) 0.0116(10)
C14 0.0399(9) 0.0402(9) 0.0379(12) -0.0031(8) 0.0022(9) 0.0073(8)
C15 0.0303(8) 0.0294(8) 0.0337(11) -0.0061(7) 0.0067(8) -0.0040(7)
C16 0.0391(8) 0.0338(9) 0.0364(12) 0.0022(7) 0.0077(8) -0.0008(8)
C17 0.0424(9) 0.0331(9) 0.0336(11) -0.0021(7) 0.0118(9) -0.0048(7)
C18 0.0591(11) 0.0453(10) 0.0440(13) 0.0128(9) 0.0188(10) -0.0016(9)
C19 0.0763(14) 0.0537(11) 0.0440(14) 0.0113(11) 0.0299(12) -0.0060(10)
C20 0.0856(15) 0.0481(11) 0.0354(12) 0.0026(11) 0.0228(12) -0.0021(9)
C21 0.0627(12) 0.0381(9) 0.0371(12) 0.0003(9) 0.0097(10) -0.0001(8)
C22 0.0419(9) 0.0314(8) 0.0336(11) -0.0044(7) 0.0082(8) -0.0027(7)
C23 0.0382(9) 0.0347(9) 0.0432(13) 0.0030(7) 0.0078(9) 0.0023(8)
C24 0.0325(8) 0.0356(9) 0.0398(12) 0.0012(7) 0.0114(8) 0.0000(8)

loop_
_atom_type_symbol
_atom_type_description
_atom_type_scat_dispersion_real
_atom_type_scat_dispersion_imag
_atom_type_scat_source
C C 0.0033 0.0016 'International Tables Vol C Tables 4.2.6.8 and 6.1.1.4'
H H 0.0000 0.0000 'International Tables Vol C Tables 4.2.6.8 and 6.1.1.4'
N N 0.0061 0.0033 'International Tables Vol C Tables 4.2.6.8 and 6.1.1.4'
O O 0.0106 0.0060 'International Tables Vol C Tables 4.2.6.8 and 6.1.1.4'
S S 0.1246 0.1234 'International Tables Vol C Tables 4.2.6.8 and 6.1.1.4'

loop_
_exptl_crystal_face_index_h
_exptl_crystal_face_index_k
_exptl_crystal_face_index_l
_exptl_crystal_face_perp_dist
-3 1 -5 0.1750
-1 1 1 0.1810
2 -2 -3 0.2370
-2 -3 2 0.1410
3 1 7 0.2160
1 3 -5 0.1610
-2 1 -9 0.1880
5 6 -1 0.2120
-6 -7 -1 0.1710
-1 -3 8 0.2450
2 1 -7 0.2000
4 1 4 0.2000
5 2 -3 0.2180
-3 -2 7 0.2070
-5 -2 4 0.1780
1 0 1 0.1820
5 -1 -6 0.2030
-3 1 10 0.2090
-6 1 5 0.1790
-4 0 -3 0.1810
2 -1 -9 0.1990
-1 -7 1 0.1410
0 5 -3 0.1940

loop_
_geom_angle_atom_site_label_1
_geom_angle_atom_site_label_2
_geom_angle_atom_site_label_3
_geom_angle
C6 S1 C2 96.89(10)
C9 N8 C7 120.55(12)
C9 N8 H8 113.1(10)
C7 N8 H8 111.8(9)
C3 C2 S1 113.67(13)
C3 C2 H2A 108.8
S1 C2 H2A 108.8
C3 C2 H2B 108.8
S1 C2 H2B 108.8
H2A C2 H2B 107.7
C4 C3 C2 110.49(16)
C4 C3 C7 110.36(12)
C2 C3 C7 112.62(13)
C4 C3 H3 107.7
C2 C3 H3 107.7
C7 C3 H3 107.7
O1 C4 C5 121.02(17)
O1 C4 C3 121.42(15)
C5 C4 C3 117.49(15)
C4 C5 C6 111.66(17)
C4 C5 H5A 109.3
C6 C5 H5A 109.3
C4 C5 H5B 109.3
C6 C5 H5B 109.3
H5A C5 H5B 107.9
C5 C6 S1 113.05(16)
C5 C6 H6A 109.0
S1 C6 H6A 109.0
C5 C6 H6B 109.0
S1 C6 H6B 109.0
H6A C6 H6B 107.8
N8 C7 C15 113.57(13)
N8 C7 C3 106.28(12)
C15 C7 C3 111.80(12)
N8 C7 H7 108.3
C15 C7 H7 108.3
C3 C7 H7 108.3
C10 C9 C14 118.27(15)
C10 C9 N8 122.46(14)
C14 C9 N8 119.17(14)
C11 C10 C9 120.08(16)
C11 C10 H10 120.0
C9 C10 H10 120.0
C12 C11 C10 121.29(18)
C12 C11 H11 119.4
C10 C11 H11 119.4
C13 C12 C11 118.89(17)
C13 C12 H12 120.6
C11 C12 H12 120.6
C12 C13 C14 120.76(17)
C12 C13 H13 119.6
C14 C13 H13 119.6
C13 C14 C9 120.70(16)
C13 C14 H14 119.7
C9 C14 H14 119.7
C16 C15 C24 118.46(15)
C16 C15 C7 120.95(14)
C24 C15 C7 120.59(13)
C15 C16 C17 121.78(15)
C15 C16 H16 119.1
C17 C16 H16 119.1
C22 C17 C16 118.82(14)
C22 C17 C18 118.67(16)
C16 C17 C18 122.51(16)
C19 C18 C17 120.67(17)
C19 C18 H18 119.7
C17 C18 H18 119.7
C18 C19 C20 120.71(17)
C18 C19 H19 119.6
C20 C19 H19 119.6
C21 C20 C19 120.40(18)
C21 C20 H20 119.8
C19 C20 H20 119.8
C20 C21 C22 120.76(18)
C20 C21 H21 119.6
C22 C21 H21 119.6
C23 C22 C17 118.42(15)
C23 C22 C21 122.78(16)
C17 C22 C21 118.79(15)
C24 C23 C22 121.16(15)
C24 C23 H23 119.4
C22 C23 H23 119.4
C23 C24 C15 121.34(14)
C23 C24 H24 119.3
C15 C24 H24 119.3

loop_
_geom_bond_atom_site_label_1
_geom_bond_atom_site_label_2
_geom_bond_distance
S1 C6 1.786(3)
S1 C2 1.799(2)
O1 C4 1.2190(18)
N8 C9 1.398(2)
N8 C7 1.4614(18)
N8 H8 0.926(15)
C2 C3 1.532(2)
C2 H2A 0.9900
C2 H2B 0.9900
C3 C4 1.515(2)
C3 C7 1.544(2)
C3 H3 1.0000
C4 C5 1.500(2)
C5 C6 1.542(3)
C5 H5A 0.9900
C5 H5B 0.9900
C6 H6A 0.9900
C6 H6B 0.9900
C7 C15 1.517(2)
C7 H7 1.0000
C9 C10 1.387(2)
C9 C14 1.395(2)
C10 C11 1.385(2)
C10 H10 0.9500
C11 C12 1.373(3)
C11 H11 0.9500
C12 C13 1.373(3)
C12 H12 0.9500
C13 C14 1.379(2)
C13 H13 0.9500
C14 H14 0.9500
C15 C16 1.372(2)
C15 C24 1.413(2)
C16 C17 1.416(2)
C16 H16 0.9500
C17 C22 1.415(2)
C17 C18 1.419(2)
C18 C19 1.360(3)
C18 H18 0.9500
C19 C20 1.397(3)
C19 H19 0.9500
C20 C21 1.361(2)
C20 H20 0.9500
C21 C22 1.419(2)
C21 H21 0.9500
C22 C23 1.415(2)
C23 C24 1.355(2)
C23 H23 0.9500
C24 H24 0.9500

loop_
_geom_hbond_atom_site_label_D
_geom_hbond_atom_site_label_H
_geom_hbond_atom_site_label_A
_geom_hbond_site_symmetry_A
_geom_hbond_distance_DH
_geom_hbond_distance_HA
_geom_hbond_distance_DA
_geom_hbond_angle_DHA
N8 H8 O1 3_666 0.926(15) 2.121(16) 3.0450(18) 175.4(13)

loop_
_geom_torsion_atom_site_label_1
_geom_torsion_atom_site_label_2
_geom_torsion_atom_site_label_3
_geom_torsion_atom_site_label_4
_geom_torsion
C6 S1 C2 C3 57.57(16)
S1 C2 C3 C4 -59.40(17)
S1 C2 C3 C7 64.52(19)
C2 C3 C4 O1 -121.46(17)
C7 C3 C4 O1 113.33(16)
C2 C3 C4 C5 55.62(19)
C7 C3 C4 C5 -69.58(19)
O1 C4 C5 C6 121.38(19)
C3 C4 C5 C6 -55.7(2)
C4 C5 C6 S1 59.1(2)
C2 S1 C6 C5 -56.56(16)
C9 N8 C7 C15 -56.27(19)
C9 N8 C7 C3 -179.60(14)
C4 C3 C7 N8 -54.62(17)
C2 C3 C7 N8 -178.61(15)
C4 C3 C7 C15 -179.05(13)
C2 C3 C7 C15 56.96(19)
C7 N8 C9 C10 -34.1(2)
C7 N8 C9 C14 149.59(15)
C14 C9 C10 C11 1.6(2)
N8 C9 C10 C11 -174.77(16)
C9 C10 C11 C12 -0.8(3)
C10 C11 C12 C13 -0.5(3)
C11 C12 C13 C14 1.0(3)
C12 C13 C14 C9 -0.2(3)
C10 C9 C14 C13 -1.1(2)
N8 C9 C14 C13 175.40(15)
N8 C7 C15 C16 135.46(15)
C3 C7 C15 C16 -104.28(16)
N8 C7 C15 C24 -44.72(19)
C3 C7 C15 C24 75.54(18)
C24 C15 C16 C17 -1.5(2)
C7 C15 C16 C17 178.33(14)
C15 C16 C17 C22 1.6(2)
C15 C16 C17 C18 -178.03(16)
C22 C17 C18 C19 -0.7(3)
C16 C17 C18 C19 178.91(18)
C17 C18 C19 C20 0.7(3)
C18 C19 C20 C21 0.2(3)
C19 C20 C21 C22 -1.1(3)
C16 C17 C22 C23 -0.4(2)
C18 C17 C22 C23 179.22(15)
C16 C17 C22 C21 -179.83(15)
C18 C17 C22 C21 -0.2(2)
C20 C21 C22 C23 -178.28(17)
C20 C21 C22 C17 1.1(3)
C17 C22 C23 C24 -0.8(2)
C21 C22 C23 C24 178.61(17)
C22 C23 C24 C15 0.9(2)
C16 C15 C24 C23 0.3(2)
C7 C15 C24 C23 -179.57(15)
